data_4022236
loop_
_publ_author_name
'Jye-Shane Yang'
'Chia-Peng Liu'
'Bor-Ching Lin'
'Chih-Wei Tu'
'Gene-Hsiang Lee'

_publ_section_title
;
 Solid-State Molecular Folding and Supramolecular Structures
 of Triptycene-Derived Secondary Dicarboxamides
;
_journal_name_full 'Journal of Organic Chemistry'
_journal_page_first 7343
_journal_page_last 7354
_journal_paper_doi 10.1021/jo025758a
_journal_volume 67
_journal_year 2002
_chemical_formula_sum 'C42 H38 N2 O10 S2'
_chemical_formula_weight 794.86
_chemical_name_systematic
; 
 ? 
;
_space_group_IT_number 33
_symmetry_cell_setting orthorhombic
_symmetry_space_group_name_Hall 'P 2c -2n'
_symmetry_space_group_name_H-M 'P n a 21'
_atom_sites_solution_hydrogens geom
_atom_sites_solution_primary direct
_atom_sites_solution_secondary difmap
_audit_creation_method SHELXL
_cell_angle_alpha 90.00
_cell_angle_beta 90.00
_cell_angle_gamma 90.00
_cell_formula_units_Z 4
_cell_length_a 23.1491(2)
_cell_length_b 8.7724(1)
_cell_length_c 18.7677(2)
_cell_measurement_reflns_used 8192
_cell_measurement_temperature 150(1)
_cell_volume 3811.22(7)
_computing_cell_refinement 'Siemens SAINT'
_computing_data_collection 'Siemens SMART'
_computing_data_reduction 'Siemens SAINT'
_computing_molecular_graphics 'Siemens SHELXTL'
_computing_publication_material 'Siemens SHELXTL'
_computing_structure_refinement 'SHELXL-93 (Sheldrick, 1993)'
_computing_structure_solution 'SHELXS-86 (Sheldrick, 1990)'
_diffrn_ambient_temperature 150(1)
_diffrn_measurement_device 'Siemens SMART 1K CCD'
_diffrn_measurement_method '\w scans'
_diffrn_radiation_monochromator graphite
_diffrn_radiation_source 'fine-focus sealed tube'
_diffrn_radiation_type MoK\a
_diffrn_radiation_wavelength 0.71073
_diffrn_reflns_av_R_equivalents 0.0520
_diffrn_reflns_av_sigmaI/netI 0.0620
_diffrn_reflns_limit_h_max 28
_diffrn_reflns_limit_h_min -28
_diffrn_reflns_limit_k_max 10
_diffrn_reflns_limit_k_min -10
_diffrn_reflns_limit_l_max 23
_diffrn_reflns_limit_l_min -23
_diffrn_reflns_number 18874
_diffrn_reflns_theta_max 26.39
_diffrn_reflns_theta_min 1.76
_diffrn_standards_decay_% 0
_exptl_absorpt_coefficient_mu 0.203
_exptl_absorpt_correction_T_max 0.9705
_exptl_absorpt_correction_T_min 0.7042
_exptl_absorpt_correction_type ' empirical used sadabs'
_exptl_crystal_colour colorless
_exptl_crystal_density_diffrn 1.385
_exptl_crystal_density_meas ?
_exptl_crystal_description plate
_exptl_crystal_F_000 1664
_exptl_crystal_size_max 0.40
_exptl_crystal_size_mid 0.16
_exptl_crystal_size_min 0.08
_refine_diff_density_max 0.334
_refine_diff_density_min -0.289
_refine_diff_density_rms 0.087
_refine_ls_abs_structure_details 'Flack H D (1983), Acta Cryst. A39, 876-881'
_refine_ls_abs_structure_Flack 0.53(8)
_refine_ls_extinction_coef 0.0064(5)
_refine_ls_extinction_expression Fc^*^=kFc[1+0.001xFc^2^\l^3^/sin(2\q)]^-1/4^
_refine_ls_extinction_method SHELXL
_refine_ls_goodness_of_fit_all 1.152
_refine_ls_goodness_of_fit_obs 1.193
_refine_ls_matrix_type full
_refine_ls_number_parameters 510
_refine_ls_number_reflns 7524
_refine_ls_number_restraints 1
_refine_ls_restrained_S_all 1.152
_refine_ls_restrained_S_obs 1.192
_refine_ls_R_factor_all 0.0725
_refine_ls_R_factor_obs 0.0575
_refine_ls_shift/esd_max -0.001
_refine_ls_shift/esd_mean 0.000
_refine_ls_structure_factor_coef Fsqd
_refine_ls_weighting_details 'w=1/[\s^2^(Fo^2^)+(0.0576P)^2^+0.0800P] where P=(Fo^2^+2Fc^2^)/3'
_refine_ls_weighting_scheme calc
_refine_ls_wR_factor_all 0.1216
_refine_ls_wR_factor_obs 0.1154
_reflns_number_observed 6381
_reflns_number_total 7524
_reflns_observed_criterion >2sigma(I)
_cod_data_source_file jo025758a-3_s2_7.cif
_cod_data_source_block 6
_cod_depositor_comments
;
The following automatic conversions were performed:
'_symmetry_cell_setting' value 'Orthorhombic' changed to 'orthorhombic'
according to '/home/saulius/struct/CIF-dictionaries/cif_core.dic'
dictionary named 'cif_core.dic' version 2.4.1 from 2010-06-29.

Automatic conversion script
Id: cif_fix_enum 1527 2010-12-29 10:47:43Z saulius 

The following automatic conversions were performed:

'_exptl_crystal_density_meas' value 'not_measured' was changed to '?'
- the value is perceived as not measured.

Automatic conversion script
Id: cif_fix_values 3008 2015-01-20 13:52:24Z robertas 

The following automatic conversions were performed:

'_refine_ls_weighting_scheme' value 'calc
w=1/[\s^2^(Fo^2^)+(0.0576P)^2^+0.0800P] where P=(Fo^2^+2Fc^2^)/3' was
changed to 'calc'. New tag '_refine_ls_weighting_details' was
created. The value of the new tag was set to
'w=1/[\s^2^(Fo^2^)+(0.0576P)^2^+0.0800P] where P=(Fo^2^+2Fc^2^)/3'.

Automatic conversion script
Id: cif_fix_values 3143 2015-03-26 13:38:13Z robertas 
;
_cod_database_code 4022236

loop_
_symmetry_equiv_pos_as_xyz
'x, y, z'
'-x, -y, z+1/2'
'x+1/2, -y+1/2, z'
'-x+1/2, y+1/2, z+1/2'

loop_
_atom_site_aniso_label
_atom_site_aniso_U_11
_atom_site_aniso_U_22
_atom_site_aniso_U_33
_atom_site_aniso_U_23
_atom_site_aniso_U_13
_atom_site_aniso_U_12
S1 0.0293(5) 0.0230(5) 0.0158(4) -0.0016(4) 0.0005(4) 0.0006(4)
S2 0.0230(4) 0.0246(5) 0.0176(4) 0.0011(4) -0.0015(3) -0.0004(4)
O1 0.0297(14) 0.0226(13) 0.0114(11) -0.0005(10) -0.0002(10) 0.0023(11)
O2 0.0299(14) 0.0290(15) 0.0255(14) -0.0015(11) -0.0002(11) 0.0036(12)
O3 0.042(2) 0.0300(15) 0.0180(13) -0.0026(11) 0.0029(11) 0.0030(12)
O4 0.0233(13) 0.0225(14) 0.0164(12) -0.0032(10) 0.0028(10) 0.0012(11)
O5 0.0396(15) 0.0329(15) 0.0161(13) -0.0019(11) -0.0059(11) -0.0053(12)
O6 0.0231(14) 0.0299(15) 0.0334(14) 0.0023(12) -0.0006(11) 0.0018(11)
O7 0.043(2) 0.034(2) 0.0255(13) 0.0036(12) -0.0047(12) -0.0029(12)
O8 0.0268(13) 0.0356(15) 0.0267(13) 0.0018(12) 0.0038(10) -0.0022(12)
N1 0.032(2) 0.029(2) 0.024(2) -0.0011(14) -0.0035(14) -0.0008(15)
N2 0.028(2) 0.028(2) 0.024(2) -0.0036(14) 0.0022(13) -0.0054(14)
C1 0.029(2) 0.018(2) 0.011(2) -0.0013(14) -0.0009(14) 0.003(2)
C2 0.023(2) 0.018(2) 0.017(2) 0.0003(14) 0.0006(14) -0.0007(14)
C3 0.020(2) 0.017(2) 0.022(2) -0.0012(14) -0.0024(14) 0.0016(14)
C4 0.024(2) 0.020(2) 0.013(2) -0.0011(14) -0.0023(13) 0.0018(15)
C5 0.021(2) 0.017(2) 0.020(2) 0.0003(15) -0.0012(14) 0.0007(14)
C6 0.021(2) 0.017(2) 0.020(2) 0.0014(15) -0.0034(14) 0.0034(14)
C7 0.032(2) 0.019(2) 0.023(2) -0.001(2) -0.003(2) -0.002(2)
C8 0.026(2) 0.027(2) 0.027(2) -0.001(2) -0.010(2) -0.002(2)
C9 0.020(2) 0.027(2) 0.031(2) 0.002(2) 0.004(2) -0.003(2)
C10 0.027(2) 0.021(2) 0.019(2) 0.000(2) 0.0027(15) 0.000(2)
C11 0.028(2) 0.023(2) 0.015(2) -0.0012(15) 0.0020(14) -0.004(2)
C12 0.017(2) 0.022(2) 0.028(2) -0.002(2) 0.0041(14) -0.0014(14)
C13 0.022(2) 0.029(2) 0.028(2) 0.002(2) 0.0012(15) 0.000(2)
C14 0.024(2) 0.025(2) 0.043(2) 0.002(2) 0.002(2) 0.002(2)
C15 0.028(2) 0.020(2) 0.049(3) -0.009(2) -0.001(2) -0.002(2)
C16 0.023(2) 0.025(2) 0.032(2) -0.006(2) -0.004(2) 0.001(2)
C17 0.013(2) 0.026(2) 0.023(2) -0.002(2) 0.0006(13) -0.0020(14)
C18 0.021(2) 0.027(2) 0.018(2) -0.0008(15) 0.0022(14) 0.001(2)
C19 0.021(2) 0.019(2) 0.025(2) 0.001(2) 0.0011(15) -0.0076(15)
C20 0.024(2) 0.022(2) 0.031(2) 0.002(2) -0.002(2) -0.001(2)
C21 0.030(2) 0.024(2) 0.045(2) 0.001(2) -0.011(2) 0.000(2)
C22 0.028(2) 0.029(2) 0.049(3) -0.008(2) 0.005(2) 0.006(2)
C23 0.027(2) 0.028(2) 0.033(2) -0.004(2) 0.008(2) -0.001(2)
C24 0.021(2) 0.020(2) 0.026(2) -0.0035(15) 0.0004(14) -0.0057(14)
C25 0.026(2) 0.020(2) 0.020(2) -0.002(2) -0.0020(15) 0.0018(15)
C26 0.039(2) 0.023(2) 0.016(2) -0.0024(14) -0.001(2) 0.004(2)
C27 0.029(2) 0.027(2) 0.022(2) -0.003(2) -0.0045(15) 0.003(2)
C28 0.032(2) 0.022(2) 0.021(2) -0.006(2) 0.002(2) 0.000(2)
C29 0.033(2) 0.028(2) 0.024(2) 0.003(2) -0.005(2) 0.005(2)
C30 0.029(2) 0.028(2) 0.020(2) -0.001(2) -0.0055(15) 0.003(2)
C31 0.031(2) 0.025(2) 0.034(2) -0.001(2) 0.002(2) 0.003(2)
C32 0.032(2) 0.032(2) 0.037(2) 0.003(2) 0.001(2) 0.005(2)
C33 0.024(2) 0.022(2) 0.019(2) 0.0048(15) -0.0019(14) -0.001(2)
C34 0.026(2) 0.030(2) 0.019(2) -0.001(2) 0.0041(15) -0.002(2)
C35 0.031(2) 0.029(2) 0.018(2) -0.005(2) 0.002(2) -0.001(2)
C36 0.023(2) 0.027(2) 0.020(2) 0.005(2) -0.0012(15) 0.003(2)
C37 0.026(2) 0.026(2) 0.025(2) 0.005(2) 0.004(2) 0.0017(14)
C38 0.028(2) 0.022(2) 0.022(2) -0.004(2) 0.0028(14) 0.001(2)
C39 0.021(2) 0.027(2) 0.031(2) 0.009(2) -0.004(2) 0.001(2)
C40 0.026(2) 0.033(2) 0.037(2) 0.000(2) -0.003(2) -0.002(2)
C41 0.043(3) 0.044(3) 0.052(3) 0.000(2) -0.003(2) 0.005(2)
C42 0.044(3) 0.058(3) 0.042(3) -0.009(2) 0.011(2) 0.001(2)
O9 0.044(2) 0.0322(15) 0.038(2) -0.0006(14) 0.0094(13) -0.0045(13)
O10 0.033(2) 0.037(2) 0.061(2) -0.011(2) 0.0157(15) -0.0055(13)

loop_
_atom_site_label
_atom_site_type_symbol
_atom_site_fract_x
_atom_site_fract_y
_atom_site_fract_z
_atom_site_U_iso_or_equiv
_atom_site_thermal_displace_type
_atom_site_occupancy
_atom_site_calc_flag
_atom_site_refinement_flags
S1 S 0.58974(4) 0.87935(10) -0.00209(4) 0.0227(2) Uani 1 d .
S2 S 0.57566(4) 0.87002(11) 0.37914(4) 0.0217(2) Uani 1 d .
O1 O 0.56144(10) 1.0224(3) 0.03983(11) 0.0212(5) Uani 1 d .
O2 O 0.64154(11) 0.8377(3) 0.03326(13) 0.0281(6) Uani 1 d .
O3 O 0.59068(11) 0.9340(3) -0.07382(13) 0.0299(6) Uani 1 d .
O4 O 0.55023(10) 1.0182(3) 0.33795(12) 0.0208(6) Uani 1 d .
O5 O 0.57194(11) 0.9156(3) 0.45168(12) 0.0295(6) Uani 1 d .
O6 O 0.63011(11) 0.8328(3) 0.34791(14) 0.0288(6) Uani 1 d .
O7 O 0.42061(12) 0.3290(3) 0.15134(13) 0.0341(6) Uani 1 d .
O8 O 0.34107(11) 0.3879(3) 0.39850(13) 0.0297(6) Uani 1 d .
N1 N 0.40285(14) 0.4283(4) 0.0405(2) 0.0284(7) Uani 1 d .
H1A H 0.37776(14) 0.4255(4) 0.0053(2) 0.034 Uiso 1 calc R
N2 N 0.40618(13) 0.3887(4) 0.3073(2) 0.0266(7) Uani 1 d .
H2A H 0.41432(13) 0.3430(4) 0.2667(2) 0.032 Uiso 1 calc R
C1 C 0.5595(2) 1.0208(4) 0.1156(2) 0.0193(8) Uani 1 d .
C2 C 0.60630(14) 1.0671(4) 0.1537(2) 0.0193(8) Uani 1 d .
C3 C 0.60253(14) 1.0706(4) 0.2299(2) 0.0195(8) Uani 1 d .
C4 C 0.5535(2) 1.0219(4) 0.2624(2) 0.0191(8) Uani 1 d .
C5 C 0.50276(15) 0.9830(4) 0.2237(2) 0.0193(8) Uani 1 d .
C6 C 0.50592(14) 0.9813(4) 0.1476(2) 0.0196(8) Uani 1 d .
C7 C 0.4558(2) 0.9469(4) 0.1084(2) 0.0245(8) Uani 1 d .
H7A H 0.4570(2) 0.9488(4) 0.0578(2) 0.029 Uiso 1 calc R
C8 C 0.4054(2) 0.9110(4) 0.1419(2) 0.0267(9) Uani 1 d .
H8A H 0.3722(2) 0.8854(4) 0.1147(2) 0.032 Uiso 1 calc R
C9 C 0.4024(2) 0.9117(4) 0.2170(2) 0.0260(8) Uani 1 d .
H9A H 0.3671(2) 0.8868(4) 0.2401(2) 0.031 Uiso 1 calc R
C10 C 0.4498(2) 0.9479(4) 0.2570(2) 0.0227(8) Uani 1 d .
H10A H 0.4470(2) 0.9494(4) 0.3075(2) 0.027 Uiso 1 calc R
C11 C 0.6641(2) 1.1246(4) 0.1259(2) 0.0218(8) Uani 1 d .
H11A H 0.6669(2) 1.1208(4) 0.0727(2) 0.026 Uiso 1 calc R
C12 C 0.67015(14) 1.2854(4) 0.1554(2) 0.0222(8) Uani 1 d .
C13 C 0.6790(2) 1.4171(4) 0.1171(2) 0.0263(8) Uani 1 d .
H13A H 0.6809(2) 1.4137(4) 0.0665(2) 0.032 Uiso 1 calc R
C14 C 0.6850(2) 1.5558(5) 0.1528(2) 0.0308(9) Uani 1 d .
H14A H 0.6918(2) 1.6466(5) 0.1266(2) 0.037 Uiso 1 calc R
C15 C 0.6812(2) 1.5614(4) 0.2260(2) 0.0324(9) Uani 1 d .
H15A H 0.6854(2) 1.6562(4) 0.2498(2) 0.039 Uiso 1 calc R
C16 C 0.6713(2) 1.4287(4) 0.2657(2) 0.0269(9) Uani 1 d .
H16A H 0.6679(2) 1.4330(4) 0.3161(2) 0.032 Uiso 1 calc R
C17 C 0.66643(13) 1.2903(4) 0.2298(2) 0.0208(8) Uani 1 d .
C18 C 0.65759(15) 1.1330(4) 0.2642(2) 0.0220(8) Uani 1 d .
H18A H 0.65547(15) 1.1372(4) 0.3174(2) 0.026 Uiso 1 calc R
C19 C 0.70675(14) 1.0351(4) 0.2372(2) 0.0217(8) Uani 1 d .
C20 C 0.7476(2) 0.9621(4) 0.2793(2) 0.0258(8) Uani 1 d .
H20A H 0.7448(2) 0.9645(4) 0.3298(2) 0.031 Uiso 1 calc R
C21 C 0.7927(2) 0.8858(4) 0.2463(2) 0.0332(9) Uani 1 d .
H21A H 0.8211(2) 0.8362(4) 0.2746(2) 0.040 Uiso 1 calc R
C22 C 0.7970(2) 0.8807(4) 0.1730(2) 0.0351(10) Uani 1 d .
H22A H 0.8286(2) 0.8298(4) 0.1512(2) 0.042 Uiso 1 calc R
C23 C 0.7548(2) 0.9506(4) 0.1308(2) 0.0291(9) Uani 1 d .
H23A H 0.7567(2) 0.9437(4) 0.0803(2) 0.035 Uiso 1 calc R
C24 C 0.71067(15) 1.0294(4) 0.1630(2) 0.0222(8) Uani 1 d .
C25 C 0.53794(14) 0.7350(4) 0.0071(2) 0.0221(8) Uani 1 d .
C26 C 0.4918(2) 0.7287(4) -0.0395(2) 0.0259(8) Uani 1 d .
H26A H 0.4903(2) 0.7946(4) -0.0796(2) 0.031 Uiso 1 calc R
C27 C 0.4478(2) 0.6256(4) -0.0272(2) 0.0258(8) Uani 1 d .
H27A H 0.4157(2) 0.6219(4) -0.0587(2) 0.031 Uiso 1 calc R
C28 C 0.4500(2) 0.5269(4) 0.0311(2) 0.0249(8) Uani 1 d .
C29 C 0.4980(2) 0.5295(5) 0.0754(2) 0.0284(9) Uani 1 d .
H29A H 0.5008(2) 0.4589(5) 0.1136(2) 0.034 Uiso 1 calc R
C30 C 0.5418(2) 0.6343(4) 0.0643(2) 0.0257(8) Uani 1 d .
H30A H 0.5742(2) 0.6376(4) 0.0954(2) 0.031 Uiso 1 calc R
C31 C 0.3909(2) 0.3362(4) 0.0972(2) 0.0298(9) Uani 1 d .
C32 C 0.3376(2) 0.2396(5) 0.0866(2) 0.0337(10) Uani 1 d .
H32A H 0.3204(2) 0.2629(5) 0.0401(2) 0.051 Uiso 1 calc R
H32B H 0.3096(2) 0.2618(5) 0.1243(2) 0.051 Uiso 1 calc R
H32C H 0.3482(2) 0.1315(5) 0.0883(2) 0.051 Uiso 1 calc R
C33 C 0.5261(2) 0.7241(4) 0.3611(2) 0.0219(8) Uani 1 d .
C34 C 0.5350(2) 0.6304(4) 0.3023(2) 0.0253(8) Uani 1 d .
H34A H 0.5685(2) 0.6422(4) 0.2736(2) 0.030 Uiso 1 calc R
C35 C 0.4947(2) 0.5206(4) 0.2864(2) 0.0262(8) Uani 1 d .
H35A H 0.5007(2) 0.4557(4) 0.2465(2) 0.031 Uiso 1 calc R
C36 C 0.4450(2) 0.5031(4) 0.3279(2) 0.0232(8) Uani 1 d .
C37 C 0.4368(2) 0.5962(4) 0.3875(2) 0.0257(8) Uani 1 d .
H37A H 0.4037(2) 0.5836(4) 0.4168(2) 0.031 Uiso 1 calc R
C38 C 0.4776(2) 0.7076(4) 0.4037(2) 0.0239(8) Uani 1 d .
H38A H 0.4723(2) 0.7721(4) 0.4438(2) 0.029 Uiso 1 calc R
C39 C 0.3577(2) 0.3378(4) 0.3408(2) 0.0264(8) Uani 1 d .
C40 C 0.3262(2) 0.2121(5) 0.3022(2) 0.0318(9) Uani 1 d .
H40A H 0.3463(2) 0.1889(5) 0.2575(2) 0.048 Uiso 1 calc R
H40B H 0.2866(2) 0.2450(5) 0.2917(2) 0.048 Uiso 1 calc R
H40C H 0.3252(2) 0.1208(5) 0.3322(2) 0.048 Uiso 1 calc R
C41 C 0.2416(2) -0.1181(5) 0.4214(3) 0.0463(11) Uani 1 d .
H41A H 0.2259(4) -0.2209(9) 0.4149(15) 0.069 Uiso 1 calc R
H41B H 0.2734(6) -0.1216(27) 0.4559(8) 0.069 Uiso 1 calc R
H41C H 0.2561(9) -0.0796(19) 0.3758(8) 0.069 Uiso 1 calc R
C42 C 0.2082(2) 0.3816(5) 0.4833(2) 0.0481(12) Uani 1 d .
H42A H 0.2130(11) 0.4840(6) 0.4634(8) 0.072 Uiso 1 calc R
H42B H 0.2265(9) 0.3769(24) 0.5303(5) 0.072 Uiso 1 calc R
H42C H 0.1670(3) 0.3585(20) 0.4879(13) 0.072 Uiso 1 calc R
O9 O 0.19734(12) -0.0195(3) 0.44727(15) 0.0382(7) Uani 1 d .
H9 H 0.2086(8) 0.0714(5) 0.4447(24) 0.057 Uiso 1 calc R
O10 O 0.23421(12) 0.2746(3) 0.4380(2) 0.0439(8) Uani 1 d .
H10 H 0.2695(4) 0.2947(33) 0.4338(21) 0.066 Uiso 1 calc R

loop_
_atom_type_symbol
_atom_type_description
_atom_type_scat_dispersion_real
_atom_type_scat_dispersion_imag
_atom_type_scat_source
C C 0.0033 0.0016 'International Tables Vol C Tables 4.2.6.8 and 6.1.1.4'
H H 0.0000 0.0000 'International Tables Vol C Tables 4.2.6.8 and 6.1.1.4'
N N 0.0061 0.0033 'International Tables Vol C Tables 4.2.6.8 and 6.1.1.4'
O O 0.0106 0.0060 'International Tables Vol C Tables 4.2.6.8 and 6.1.1.4'
S S 0.1246 0.1234 'International Tables Vol C Tables 4.2.6.8 and 6.1.1.4'

loop_
_geom_angle_atom_site_label_1
_geom_angle_atom_site_label_2
_geom_angle_atom_site_label_3
_geom_angle
O2 S1 O3 120.9(2)
O2 S1 O1 108.31(14)
O3 S1 O1 101.77(14)
O2 S1 C25 110.3(2)
O3 S1 C25 110.2(2)
O1 S1 C25 103.60(15)
O5 S2 O6 120.7(2)
O5 S2 O4 102.06(14)
O6 S2 O4 107.93(14)
O5 S2 C33 110.5(2)
O6 S2 C33 109.4(2)
O4 S2 C33 104.81(15)
C1 O1 S1 119.4(2)
C4 O4 S2 118.3(2)
C31 N1 C28 128.3(3)
C39 N2 C36 129.4(3)
C2 C1 C6 123.0(3)
C2 C1 O1 119.9(3)
C6 C1 O1 116.9(3)
C1 C2 C3 118.9(3)
C1 C2 C11 128.2(3)
C3 C2 C11 112.9(3)
C4 C3 C2 119.5(3)
C4 C3 C18 128.4(3)
C2 C3 C18 112.2(3)
C3 C4 O4 120.0(3)
C3 C4 C5 122.5(3)
O4 C4 C5 117.3(3)
C10 C5 C4 123.1(3)
C10 C5 C6 118.9(3)
C4 C5 C6 118.0(3)
C7 C6 C1 123.4(3)
C7 C6 C5 118.8(3)
C1 C6 C5 117.7(3)
C8 C7 C6 120.9(3)
C7 C8 C9 120.2(4)
C10 C9 C8 120.7(4)
C9 C10 C5 120.4(3)
C2 C11 C12 105.3(3)
C2 C11 C24 106.4(3)
C12 C11 C24 105.9(3)
C13 C12 C17 120.3(4)
C13 C12 C11 127.0(3)
C17 C12 C11 112.7(3)
C12 C13 C14 119.7(4)
C15 C14 C13 120.2(4)
C14 C15 C16 120.8(4)
C17 C16 C15 118.6(3)
C16 C17 C12 120.3(4)
C16 C17 C18 126.1(3)
C12 C17 C18 113.6(3)
C19 C18 C3 106.4(3)
C19 C18 C17 105.6(3)
C3 C18 C17 104.8(3)
C20 C19 C24 120.4(3)
C20 C19 C18 125.7(3)
C24 C19 C18 113.8(3)
C21 C20 C19 118.8(3)
C22 C21 C20 121.1(4)
C21 C22 C23 120.0(4)
C24 C23 C22 119.4(4)
C23 C24 C19 120.4(3)
C23 C24 C11 126.7(3)
C19 C24 C11 112.8(3)
C26 C25 C30 120.8(3)
C26 C25 S1 119.7(3)
C30 C25 S1 119.3(3)
C27 C26 C25 119.4(3)
C26 C27 C28 120.7(3)
C29 C28 C27 119.2(4)
C29 C28 N1 123.8(3)
C27 C28 N1 116.9(3)
C30 C29 C28 120.4(4)
C29 C30 C25 119.4(3)
O7 C31 N1 124.3(4)
O7 C31 C32 122.5(4)
N1 C31 C32 113.2(3)
C38 C33 C34 121.1(3)
C38 C33 S2 119.7(3)
C34 C33 S2 119.2(3)
C35 C34 C33 119.1(3)
C34 C35 C36 120.9(3)
C37 C36 C35 119.6(3)
C37 C36 N2 123.5(3)
C35 C36 N2 116.9(3)
C38 C37 C36 119.4(3)
C33 C38 C37 119.8(3)
O8 C39 N2 123.2(3)
O8 C39 C40 122.2(3)
N2 C39 C40 114.6(3)

loop_
_geom_bond_atom_site_label_1
_geom_bond_atom_site_label_2
_geom_bond_distance
S1 O2 1.418(3)
S1 O3 1.429(3)
S1 O1 1.620(2)
S1 C25 1.752(4)
S2 O5 1.421(3)
S2 O6 1.428(3)
S2 O4 1.623(3)
S2 C33 1.753(4)
O1 C1 1.422(4)
O4 C4 1.421(4)
O7 C31 1.228(4)
O8 C39 1.231(4)
N1 C31 1.365(5)
N1 C28 1.404(5)
N2 C39 1.361(5)
N2 C36 1.403(5)
C1 C2 1.360(5)
C1 C6 1.422(5)
C2 C3 1.434(4)
C2 C11 1.522(5)
C3 C4 1.356(5)
C3 C18 1.529(5)
C4 C5 1.422(5)
C5 C10 1.410(5)
C5 C6 1.431(4)
C6 C7 1.408(5)
C7 C8 1.362(5)
C8 C9 1.412(5)
C9 C10 1.365(5)
C11 C12 1.522(5)
C11 C24 1.533(5)
C12 C13 1.376(5)
C12 C17 1.399(4)
C13 C14 1.396(5)
C14 C15 1.377(5)
C15 C16 1.401(5)
C16 C17 1.393(5)
C17 C18 1.538(5)
C18 C19 1.513(5)
C19 C20 1.390(5)
C19 C24 1.397(5)
C20 C21 1.385(5)
C21 C22 1.381(6)
C22 C23 1.399(5)
C23 C24 1.373(5)
C25 C26 1.381(5)
C25 C30 1.393(5)
C26 C27 1.381(5)
C27 C28 1.395(5)
C28 C29 1.389(5)
C29 C30 1.384(5)
C31 C32 1.510(5)
C33 C38 1.385(5)
C33 C34 1.391(5)
C34 C35 1.373(5)
C35 C36 1.399(5)
C36 C37 1.398(5)
C37 C38 1.393(5)
C39 C40 1.508(5)
C41 O9 1.427(5)
C42 O10 1.402(5)
